data_7113323
loop_
_publ_author_name
'Zheng-Zheng Li'
'Su-Yang Yao'
'Jin-Ji Wu'
'Bao-Hui Ye'

_publ_section_title
;
 In situ generation of sulfoxides with predetermined chirality via a
 structural template with a chiral-at-metal ruthenium complex
;
_journal_name_full Chem.Commun.
_journal_page_first 5644
_journal_paper_doi 10.1039/C4CC01907E
_journal_volume 50
_journal_year 2014
_chemical_absolute_configuration ad
_chemical_formula_sum 'C30 H27 F6 N4 O3.5 P Ru S'
_chemical_formula_weight 777.66
_chemical_name_systematic
; 
 ? 
;
_space_group_IT_number 96
_symmetry_cell_setting tetragonal
_symmetry_space_group_name_Hall 'P 4nw 2abw'
_symmetry_space_group_name_H-M 'P 43 21 2'
_atom_sites_solution_hydrogens geom
_atom_sites_solution_primary direct
_atom_sites_solution_secondary difmap
_audit_creation_method SHELXL-97
_cell_angle_alpha 90.00
_cell_angle_beta 90.00
_cell_angle_gamma 90.00
_cell_formula_units_Z 8
_cell_length_a 9.4537(4)
_cell_length_b 9.4537(4)
_cell_length_c 68.322(12)
_cell_measurement_reflns_used 3907
_cell_measurement_temperature 153(2)
_cell_measurement_theta_max 58.07
_cell_measurement_theta_min 9.66
_cell_volume 6106.1(11)
_computing_cell_refinement 'Bruker SMART'
_computing_data_collection 'Bruker SMART'
_computing_data_reduction 'Bruker SAINT'
_computing_molecular_graphics 'Bruker SHELXTL'
_computing_publication_material 'Bruker SHELXTL'
_computing_structure_refinement 'SHELXL-97 (Sheldrick, 1997)'
_computing_structure_solution 'SHELXS-97 (Sheldrick, 1990)'
_diffrn_ambient_temperature 153(2)
_diffrn_measured_fraction_theta_full 0.951
_diffrn_measured_fraction_theta_max 0.952
_diffrn_measurement_device_type 'CCD area detector'
_diffrn_radiation_monochromator graphite
_diffrn_radiation_source 'fine-focus sealed tube'
_diffrn_radiation_type CuK\a
_diffrn_radiation_wavelength 1.54178
_diffrn_reflns_av_R_equivalents 0.0545
_diffrn_reflns_av_sigmaI/netI 0.0613
_diffrn_reflns_limit_h_max 10
_diffrn_reflns_limit_h_min -7
_diffrn_reflns_limit_k_max 7
_diffrn_reflns_limit_k_min -10
_diffrn_reflns_limit_l_max 56
_diffrn_reflns_limit_l_min -74
_diffrn_reflns_number 8861
_diffrn_reflns_theta_full 58.07
_diffrn_reflns_theta_max 58.07
_diffrn_reflns_theta_min 9.66
_diffrn_standards_decay_% negligible
_exptl_absorpt_coefficient_mu 6.002
_exptl_absorpt_correction_T_max 0.8894
_exptl_absorpt_correction_T_min 0.4663
_exptl_absorpt_correction_type multi-scan
_exptl_absorpt_process_details SADABS
_exptl_crystal_colour red
_exptl_crystal_density_diffrn 1.692
_exptl_crystal_density_method 'not measured'
_exptl_crystal_description plate
_exptl_crystal_F_000 3136
_exptl_crystal_size_max 0.15
_exptl_crystal_size_mid 0.10
_exptl_crystal_size_min 0.02
_refine_diff_density_max 1.973
_refine_diff_density_min -1.550
_refine_diff_density_rms 0.155
_refine_ls_abs_structure_details 'Flack H D (1983), Acta Cryst. A39, 876-881'
_refine_ls_abs_structure_Flack 0.08(4)
_refine_ls_extinction_method none
_refine_ls_goodness_of_fit_ref 1.165
_refine_ls_hydrogen_treatment mixed
_refine_ls_matrix_type full
_refine_ls_number_parameters 414
_refine_ls_number_reflns 3907
_refine_ls_number_restraints 571
_refine_ls_restrained_S_all 1.090
_refine_ls_R_factor_all 0.1079
_refine_ls_R_factor_gt 0.1040
_refine_ls_shift/su_max 0.033
_refine_ls_shift/su_mean 0.001
_refine_ls_structure_factor_coef Fsqd
_refine_ls_weighting_details 'calc w=1/[\s^2^(Fo^2^)+(0.0000P)^2^+155.5510P] where P=(Fo^2^+2Fc^2^)/3'
_refine_ls_weighting_scheme calc
_refine_ls_wR_factor_gt 0.2233
_refine_ls_wR_factor_ref 0.2255
_reflns_number_gt 3767
_reflns_number_total 3907
_reflns_threshold_expression >2sigma(I)
_cod_data_source_file c4cc01907e2.cif
_cod_data_source_block p1
_cod_original_sg_symbol_H-M 'P43 21 2'
_cod_original_formula_sum 'C30 H27 F6 N4 O3.50 P Ru S'
_cod_database_code 7113323

loop_
_symmetry_equiv_pos_as_xyz
'x, y, z'
'-x, -y, z+1/2'
'-y+1/2, x+1/2, z+3/4'
'y+1/2, -x+1/2, z+1/4'
'-x+1/2, y+1/2, -z+3/4'
'x+1/2, -y+1/2, -z+1/4'
'y, x, -z'
'-y, -x, -z+1/2'

loop_
_atom_site_label
_atom_site_type_symbol
_atom_site_fract_x
_atom_site_fract_y
_atom_site_fract_z
_atom_site_U_iso_or_equiv
_atom_site_adp_type
_atom_site_occupancy
_atom_site_symmetry_multiplicity
_atom_site_calc_flag
_atom_site_refinement_flags
Ru1 Ru 0.45193(6) 0.07536(7) 0.058198(8) 0.03517(15) Uani 1 1 d .
S1 S 0.6519(2) 0.1763(2) 0.06740(2) 0.0382(6) Uani 1 1 d .
P1 P 0.0107(3) -0.3666(3) 0.08996(3) 0.0516(7) Uani 1 1 d .
F2 F -0.0788(6) -0.3432(6) 0.07027(6) 0.0715(19) Uani 1 1 d .
F1 F 0.0991(6) -0.3916(6) 0.10961(7) 0.0700(18) Uani 1 1 d .
N4 N 0.3713(8) 0.2528(9) 0.04281(8) 0.0549(12) Uani 1 1 d U
F3 F 0.0750(6) -0.2121(6) 0.08779(7) 0.0699(17) Uani 1 1 d .
F4 F -0.0595(7) -0.5211(6) 0.09201(7) 0.0783(19) Uani 1 1 d .
F6 F -0.1203(6) -0.3048(6) 0.10219(7) 0.0646(18) Uani 1 1 d .
C1 C 0.5643(10) -0.2253(9) 0.06682(12) 0.0500(10) Uani 1 1 d U
H1 H 0.6174 -0.2190 0.0551 0.060 Uiso 1 1 calc R
C10 C 0.2837(9) 0.2388(10) 0.08924(11) 0.0454(11) Uani 1 1 d U
H10 H 0.2812 0.3139 0.0800 0.054 Uiso 1 1 calc R
O3 O 0.6443(6) 0.2958(6) 0.08105(6) 0.0394(16) Uani 1 1 d .
C4 C 0.4198(10) -0.2429(9) 0.10092(11) 0.0465(7) Uani 1 1 d U
H4 H 0.3719 -0.2486 0.1131 0.056 Uiso 1 1 calc R
C9 C 0.2195(9) 0.2593(10) 0.10637(11) 0.0450(12) Uani 1 1 d U
H9 H 0.1800 0.3487 0.1096 0.054 Uiso 1 1 calc R
C2 C 0.5674(10) -0.3468(10) 0.07754(12) 0.0522(13) Uani 1 1 d U
H2 H 0.6226 -0.4244 0.0731 0.063 Uiso 1 1 calc R
N3 N 0.2658(8) -0.0113(8) 0.04584(9) 0.044(2) Uani 1 1 d U
C3 C 0.4941(10) -0.3588(10) 0.09424(12) 0.0495(12) Uani 1 1 d U
H3 H 0.4932 -0.4453 0.1013 0.059 Uiso 1 1 calc R
F5 F 0.1370(7) -0.4314(7) 0.07715(8) 0.090(2) Uani 1 1 d .
C7 C 0.2750(9) 0.0190(10) 0.11457(11) 0.0447(11) Uani 1 1 d U
H7 H 0.2755 -0.0576 0.1236 0.054 Uiso 1 1 calc R
C15 C 0.1921(10) 0.0855(11) 0.03393(12) 0.0553(10) Uani 1 1 d U
C5 C 0.4134(9) -0.1196(9) 0.09037(11) 0.0465(7) Uani 1 1 d U
C8 C 0.2120(9) 0.1468(10) 0.11936(11) 0.0442(11) Uani 1 1 d U
H8 H 0.1639 0.1572 0.1315 0.053 Uiso 1 1 calc R
N1 N 0.4840(8) -0.1104(6) 0.07296(8) 0.044(2) Uani 1 1 d U
N2 N 0.3507(6) 0.1214(7) 0.08412(7) 0.0298(17) Uani 1 1 d .
C17 C 0.1958(11) 0.3270(11) 0.02099(12) 0.0590(11) Uani 1 1 d U
H17 H 0.1128 0.3055 0.0137 0.071 Uiso 1 1 calc R
C11 C 0.2099(10) -0.1324(10) 0.04881(12) 0.0521(10) Uani 1 1 d U
H11 H 0.2535 -0.1911 0.0583 0.062 Uiso 1 1 calc R
C12 C 0.0930(10) -0.1853(11) 0.03952(12) 0.0571(13) Uani 1 1 d U
H12 H 0.0649 -0.2813 0.0409 0.069 Uiso 1 1 calc R
C13 C 0.0175(10) -0.0901(11) 0.02792(12) 0.0565(8) Uani 1 1 d U
H13 H -0.0703 -0.1170 0.0222 0.068 Uiso 1 1 calc R
C20 C 0.4312(11) 0.3814(10) 0.04301(12) 0.0567(8) Uani 1 1 d U
H20 H 0.5131 0.4004 0.0506 0.068 Uiso 1 1 calc R
C14 C 0.0709(11) 0.0418(11) 0.02482(12) 0.0565(8) Uani 1 1 d U
H14 H 0.0233 0.1046 0.0162 0.068 Uiso 1 1 calc R
C16 C 0.2597(11) 0.2249(11) 0.03248(12) 0.0569(10) Uani 1 1 d U
C6 C 0.3361(9) 0.0064(9) 0.09661(10) 0.0437(9) Uani 1 1 d U
C19 C 0.3694(11) 0.4844(11) 0.03177(12) 0.0605(13) Uani 1 1 d U
H19 H 0.4088 0.5768 0.0321 0.073 Uiso 1 1 calc R
C18 C 0.2548(11) 0.4613(12) 0.02024(13) 0.0616(12) Uani 1 1 d U
H18 H 0.2170 0.5334 0.0121 0.074 Uiso 1 1 calc R
C30 C 0.7569(9) 0.0213(10) 0.09746(11) 0.0470(19) Uani 1 1 d U
H30A H 0.7273 0.1069 0.1044 0.070 Uiso 1 1 calc R
H30B H 0.8395 -0.0198 0.1040 0.070 Uiso 1 1 calc R
H30C H 0.6793 -0.0474 0.0975 0.070 Uiso 1 1 calc R
C29 C 0.9389(9) 0.1264(9) 0.07524(11) 0.0464(19) Uani 1 1 d U
H29A H 0.9635 0.1441 0.0615 0.070 Uiso 1 1 calc R
H29B H 1.0091 0.0629 0.0811 0.070 Uiso 1 1 calc R
H29C H 0.9379 0.2161 0.0824 0.070 Uiso 1 1 calc R
C28 C 0.7954(9) 0.0592(11) 0.07631(11) 0.0461(12) Uani 1 1 d U
H28 H 0.7959 -0.0292 0.0683 0.055 Uiso 1 1 calc R
O1 O 0.5500(6) -0.0053(6) 0.03311(6) 0.0433(16) Uani 1 1 d U
C21 C 0.6451(9) 0.0538(10) 0.02197(11) 0.0486(11) Uani 1 1 d U
O2 O 0.6858(7) -0.0180(8) 0.00707(8) 0.083(2) Uani 1 1 d .
C23 C 0.7682(10) 0.2603(10) 0.01086(12) 0.0500(11) Uani 1 1 d U
H23 H 0.7607 0.2189 -0.0018 0.060 Uiso 1 1 calc R
C26 C 0.7972(9) 0.3706(10) 0.04731(12) 0.0497(9) Uani 1 1 d U
H26 H 0.8155 0.4054 0.0601 0.060 Uiso 1 1 calc R
C22 C 0.7136(10) 0.1878(10) 0.02685(11) 0.0491(10) Uani 1 1 d U
C27 C 0.7228(10) 0.2508(10) 0.04531(11) 0.0495(9) Uani 1 1 d U
C25 C 0.8495(9) 0.4472(11) 0.03100(11) 0.0523(12) Uani 1 1 d U
H25 H 0.8949 0.5360 0.0327 0.063 Uiso 1 1 calc R
C24 C 0.8330(9) 0.3901(10) 0.01272(12) 0.0509(11) Uani 1 1 d U
H24 H 0.8658 0.4394 0.0015 0.061 Uiso 1 1 calc R
O4 O 0.6888(14) -0.2889(15) 0.0134(2) 0.077(5) Uani 0.50 1 d P

loop_
_atom_site_aniso_label
_atom_site_aniso_U_11
_atom_site_aniso_U_22
_atom_site_aniso_U_33
_atom_site_aniso_U_23
_atom_site_aniso_U_13
_atom_site_aniso_U_12
Ru1 0.0347(3) 0.0434(3) 0.0274(2) -0.0038(3) -0.0009(3) -0.0079(3)
S1 0.0481(12) 0.0394(11) 0.0270(8) -0.0056(8) -0.0037(9) -0.0040(9)
P1 0.0537(14) 0.0593(15) 0.0418(10) -0.0055(11) -0.0003(11) -0.0083(11)
F2 0.086(4) 0.092(4) 0.036(2) 0.005(3) -0.005(3) -0.021(4)
F1 0.084(4) 0.069(4) 0.058(3) 0.019(3) -0.026(3) 0.001(3)
N4 0.068(3) 0.0779(7) 0.019(3) 0.004(3) -0.010(3) -0.0120(9)
F3 0.077(4) 0.077(3) 0.056(3) 0.009(3) -0.002(3) -0.039(3)
F4 0.099(4) 0.064(3) 0.072(3) -0.005(3) 0.006(3) -0.036(3)
F6 0.079(4) 0.061(3) 0.054(3) -0.001(3) 0.015(3) 0.000(3)
C1 0.0520(17) 0.0551(17) 0.0431(17) -0.0074(17) -0.0013(17) 0.0016(17)
C10 0.0481(19) 0.0520(19) 0.0361(18) -0.0008(18) 0.0000(18) 0.0053(18)
O3 0.053(3) 0.038(3) 0.027(2) 0.002(2) -0.001(3) -0.003(3)
C4 0.0477(13) 0.0538(12) 0.0380(12) -0.0040(12) -0.0029(12) 0.0041(12)
C9 0.048(2) 0.051(2) 0.036(2) 0.001(2) 0.002(2) 0.007(2)
C2 0.051(2) 0.056(2) 0.050(2) -0.010(2) -0.005(2) 0.005(2)
N3 0.049(4) 0.055(4) 0.029(3) -0.004(3) 0.001(3) -0.012(4)
C3 0.053(2) 0.053(2) 0.043(2) -0.003(2) -0.005(2) 0.004(2)
F5 0.095(4) 0.095(4) 0.079(3) -0.023(3) 0.000(3) 0.037(4)
C7 0.0479(19) 0.0520(19) 0.0342(18) 0.0002(18) 0.0016(18) 0.0046(19)
C15 0.0549(17) 0.0691(17) 0.0418(16) -0.0088(16) -0.0009(16) -0.0046(17)
C5 0.0477(13) 0.0538(12) 0.0380(12) -0.0040(12) -0.0029(12) 0.0041(12)
C8 0.046(2) 0.053(2) 0.0344(19) -0.001(2) 0.0033(19) 0.006(2)
N1 0.080(5) 0.010(3) 0.041(3) 0.001(3) 0.002(3) 0.002(3)
N2 0.016(3) 0.058(4) 0.015(2) 0.004(3) -0.003(2) 0.002(3)
C17 0.0591(19) 0.0708(19) 0.0472(18) -0.0064(19) -0.0069(19) -0.0001(19)
C11 0.0510(17) 0.0649(17) 0.0402(16) -0.0067(16) 0.0006(16) -0.0052(17)
C12 0.055(2) 0.072(2) 0.044(2) -0.010(2) 0.004(2) -0.014(2)
C13 0.0549(15) 0.0702(15) 0.0442(14) -0.0114(15) 0.0006(14) -0.0073(15)
C20 0.0561(15) 0.0685(8) 0.0455(16) -0.0026(16) -0.0043(16) 0.0006(9)
C14 0.0549(15) 0.0702(15) 0.0442(14) -0.0114(15) 0.0006(14) -0.0073(15)
C16 0.0578(17) 0.0700(17) 0.0430(16) -0.0066(17) -0.0017(16) -0.0027(17)
C6 0.0453(16) 0.0516(16) 0.0341(15) -0.0026(15) 0.0007(15) 0.0024(16)
C19 0.062(2) 0.069(2) 0.050(2) -0.002(2) -0.003(2) 0.001(2)
C18 0.064(2) 0.072(2) 0.049(2) -0.003(2) -0.007(2) 0.001(2)
C30 0.048(4) 0.052(4) 0.041(3) -0.021(3) -0.005(3) 0.002(3)
C29 0.038(3) 0.056(4) 0.045(3) -0.005(3) -0.006(3) -0.009(3)
C28 0.046(2) 0.053(2) 0.039(2) -0.008(2) -0.002(2) -0.006(2)
O1 0.043(3) 0.061(3) 0.027(2) -0.012(2) 0.012(2) -0.008(3)
C21 0.046(2) 0.060(2) 0.0389(19) -0.004(2) -0.0003(19) -0.007(2)
O2 0.093(5) 0.105(5) 0.051(3) -0.049(3) 0.028(3) -0.055(4)
C23 0.0498(19) 0.0592(19) 0.0410(18) -0.0041(18) -0.0006(18) -0.0061(19)
C26 0.0488(17) 0.0583(17) 0.0422(16) -0.0025(16) -0.0017(16) -0.0072(16)
C22 0.0482(17) 0.0584(17) 0.0408(16) -0.0024(16) -0.0039(16) -0.0069(16)
C27 0.0487(17) 0.0580(17) 0.0416(16) -0.0025(16) -0.0029(16) -0.0085(16)
C25 0.051(2) 0.059(2) 0.047(2) 0.000(2) 0.000(2) -0.013(2)
C24 0.0483(19) 0.0606(19) 0.0437(18) 0.0006(19) -0.0005(18) -0.0100(19)
O4 0.050(8) 0.054(8) 0.127(11) 0.030(8) 0.008(8) -0.006(7)

loop_
_atom_type_symbol
_atom_type_description
_atom_type_scat_dispersion_real
_atom_type_scat_dispersion_imag
_atom_type_scat_source
C C 0.0181 0.0091 'International Tables Vol C Tables 4.2.6.8 and 6.1.1.4'
H H 0.0000 0.0000 'International Tables Vol C Tables 4.2.6.8 and 6.1.1.4'
N N 0.0311 0.0180 'International Tables Vol C Tables 4.2.6.8 and 6.1.1.4'
O O 0.0492 0.0322 'International Tables Vol C Tables 4.2.6.8 and 6.1.1.4'
F F 0.0727 0.0534 'International Tables Vol C Tables 4.2.6.8 and 6.1.1.4'
P P 0.2955 0.4335 'International Tables Vol C Tables 4.2.6.8 and 6.1.1.4'
S S 0.3331 0.5567 'International Tables Vol C Tables 4.2.6.8 and 6.1.1.4'
Ru Ru 0.0552 3.2960 'International Tables Vol C Tables 4.2.6.8 and 6.1.1.4'

loop_
_geom_angle_atom_site_label_1
_geom_angle_atom_site_label_2
_geom_angle_atom_site_label_3
_geom_angle
N1 Ru1 N2 80.0(2)
N1 Ru1 O1 91.4(2)
N2 Ru1 O1 170.8(2)
N1 Ru1 N3 89.3(3)
N2 Ru1 N3 92.2(2)
O1 Ru1 N3 84.3(2)
N1 Ru1 N4 167.3(3)
N2 Ru1 N4 95.3(2)
O1 Ru1 N4 92.4(2)
N3 Ru1 N4 79.0(3)
N1 Ru1 S1 95.9(2)
N2 Ru1 S1 93.54(17)
O1 Ru1 S1 90.66(15)
N3 Ru1 S1 172.82(18)
N4 Ru1 S1 96.2(2)
O3 S1 C27 104.5(4)
O3 S1 C28 106.7(4)
C27 S1 C28 103.7(4)
O3 S1 Ru1 118.1(3)
C27 S1 Ru1 104.4(3)
C28 S1 Ru1 117.5(3)
F3 P1 F1 90.8(3)
F3 P1 F5 90.9(3)
F1 P1 F5 90.7(3)
F3 P1 F6 90.5(3)
F1 P1 F6 91.1(3)
F5 P1 F6 177.6(3)
F3 P1 F2 89.8(3)
F1 P1 F2 179.4(3)
F5 P1 F2 89.3(3)
F6 P1 F2 88.8(3)
F3 P1 F4 178.1(4)
F1 P1 F4 90.5(3)
F5 P1 F4 90.5(3)
F6 P1 F4 88.1(3)
F2 P1 F4 88.9(3)
C16 N4 C20 122.3(8)
C16 N4 Ru1 113.6(7)
C20 N4 Ru1 124.1(6)
C2 C1 N1 120.6(8)
N2 C10 C9 124.8(8)
C5 C4 C3 121.6(8)
C10 C9 C8 118.3(8)
C3 C2 C1 121.2(9)
C11 N3 C15 118.0(8)
C11 N3 Ru1 128.8(6)
C15 N3 Ru1 113.0(6)
C2 C3 C4 118.5(9)
C6 C7 C8 118.2(8)
C14 C15 N3 118.8(9)
C14 C15 C16 127.2(9)
N3 C15 C16 114.0(8)
N1 C5 C4 119.3(8)
N1 C5 C6 116.5(7)
C4 C5 C6 124.1(7)
C7 C8 C9 119.7(7)
C5 N1 C1 118.7(6)
C5 N1 Ru1 114.3(5)
C1 N1 Ru1 127.0(5)
C10 N2 C6 116.5(6)
C10 N2 Ru1 128.7(5)
C6 N2 Ru1 114.2(5)
C16 C17 C18 118.9(9)
N3 C11 C12 126.0(9)
C11 C12 C13 116.1(9)
C14 C13 C12 119.3(9)
N4 C20 C19 117.3(9)
C13 C14 C15 121.1(9)
N4 C16 C17 121.5(10)
N4 C16 C15 120.1(9)
C17 C16 C15 118.3(9)
C7 C6 N2 121.8(8)
C7 C6 C5 123.2(8)
N2 C6 C5 114.1(6)
C18 C19 C20 123.5(10)
C19 C18 C17 116.5(10)
C29 C28 C30 111.1(7)
C29 C28 S1 113.1(7)
C30 C28 S1 106.0(6)
C21 O1 Ru1 128.8(5)
O2 C21 O1 116.3(8)
O2 C21 C22 120.5(8)
O1 C21 C22 123.0(7)
C24 C23 C22 122.2(8)
C27 C26 C25 122.3(8)
C23 C22 C27 118.4(9)
C23 C22 C21 114.4(7)
C27 C22 C21 127.1(8)
C26 C27 C22 119.0(8)
C26 C27 S1 116.2(6)
C22 C27 S1 124.6(7)
C24 C25 C26 118.4(9)
C25 C24 C23 119.1(8)

loop_
_geom_bond_atom_site_label_1
_geom_bond_atom_site_label_2
_geom_bond_distance
Ru1 N1 2.048(6)
Ru1 N2 2.060(5)
Ru1 O1 2.093(5)
Ru1 N3 2.117(7)
Ru1 N4 2.122(8)
Ru1 S1 2.209(2)
S1 O3 1.467(5)
S1 C27 1.795(9)
S1 C28 1.853(9)
P1 F3 1.589(6)
P1 F1 1.599(5)
P1 F5 1.602(6)
P1 F6 1.604(6)
P1 F2 1.605(5)
P1 F4 1.610(6)
N4 C16 1.296(12)
N4 C20 1.341(13)
C1 C2 1.363(12)
C1 N1 1.390(11)
C10 N2 1.325(11)
C10 C9 1.333(11)
C4 C5 1.372(12)
C4 C3 1.379(12)
C9 C8 1.387(12)
C2 C3 1.340(12)
N3 C11 1.277(12)
N3 C15 1.408(12)
C7 C6 1.361(11)
C7 C8 1.385(12)
C15 C14 1.367(13)
C15 C16 1.468(14)
C5 N1 1.367(10)
C5 C6 1.461(12)
N2 C6 1.389(10)
C17 C16 1.384(14)
C17 C18 1.388(15)
C11 C12 1.369(13)
C12 C13 1.396(13)
C13 C14 1.363(14)
C20 C19 1.371(13)
C19 C18 1.356(13)
C30 C28 1.533(11)
C29 C28 1.500(12)
O1 C21 1.304(10)
C21 O2 1.283(10)
C21 C22 1.461(13)
C23 C24 1.378(13)
C23 C22 1.389(12)
C26 C27 1.340(13)
C26 C25 1.418(12)
C22 C27 1.398(11)
C25 C24 1.369(11)
